data_4029427
loop_
_publ_author_name
'Faggi, Enrico'
'Moure, Alejandra'
'Bolte, Michael'
'Vicent, Cristian'
'Luis, Santiago V.'
'Alfonso, Ignacio'

_publ_section_title
;
 Pseudopeptidic cages as receptors for N-protected dipeptides.
;
_journal_issue 10
_journal_name_full 'The Journal of organic chemistry'
_journal_page_first 4590
_journal_page_last 4601
_journal_paper_doi 10.1021/jo500629d
_journal_volume 79
_journal_year 2014
_chemical_absolute_configuration ad
_chemical_formula_moiety 'C66 H114 N12 O6, 6(Cl O4), 9(H2 O)'
_chemical_formula_sum 'C66 H132 Cl6 N12 O39'
_chemical_formula_weight 1930.54
_chemical_name_systematic ?
_space_group_IT_number 4
_symmetry_cell_setting monoclinic
_symmetry_space_group_name_Hall 'P 2yb'
_symmetry_space_group_name_H-M 'P 1 21 1'
_atom_sites_solution_hydrogens geom
_atom_sites_solution_primary direct
_atom_sites_solution_secondary difmap
_audit_creation_method SHELXL-97
_cell_angle_alpha 90.00
_cell_angle_beta 105.773(4)
_cell_angle_gamma 90.00
_cell_formula_units_Z 2
_cell_length_a 13.6850(7)
_cell_length_b 20.3904(14)
_cell_length_c 17.5200(10)
_cell_measurement_reflns_used 26860
_cell_measurement_temperature 173(2)
_cell_measurement_theta_max 26.0
_cell_measurement_theta_min 3.2
_cell_volume 4704.7(5)
_computing_cell_refinement 'X-Area (Stoe & Cie, 2001)'
_computing_data_collection 'X-Area (Stoe & Cie, 2001)'
_computing_data_reduction 'X-Area (Stoe & Cie, 2001)'
_computing_molecular_graphics 'XP in SHELXTL-Plus (Sheldrick, 1991)'
_computing_publication_material SHELXL97
_computing_structure_refinement 'SHELXL97 (Sheldrick, 2008) '
_computing_structure_solution 'SHELXS97 (Sheldrick, 2008) '
_diffrn_ambient_temperature 173(2)
_diffrn_measured_fraction_theta_full 0.961
_diffrn_measured_fraction_theta_max 0.946
_diffrn_measurement_device_type 'STOE IPDS II two-circle-diffractometer'
_diffrn_measurement_method \w
_diffrn_radiation_monochromator 'Genix 3D multilayer optics'
_diffrn_radiation_source 'Genix 3D I\mS microfocus X-ray source'
_diffrn_radiation_type MoK\a
_diffrn_radiation_wavelength 0.71073
_diffrn_reflns_av_R_equivalents 0.0990
_diffrn_reflns_av_sigmaI/netI 0.0845
_diffrn_reflns_limit_h_max 15
_diffrn_reflns_limit_h_min -16
_diffrn_reflns_limit_k_max 24
_diffrn_reflns_limit_k_min -24
_diffrn_reflns_limit_l_max 19
_diffrn_reflns_limit_l_min -21
_diffrn_reflns_number 28055
_diffrn_reflns_theta_full 25.00
_diffrn_reflns_theta_max 25.74
_diffrn_reflns_theta_min 3.16
_diffrn_standards_number 0
_exptl_absorpt_coefficient_mu 0.273
_exptl_absorpt_correction_T_max 0.9628
_exptl_absorpt_correction_T_min 0.9178
_exptl_absorpt_correction_type multi-scan
_exptl_absorpt_process_details 'MULABS (Spek, 2003; Blessing, 1995)'
_exptl_crystal_colour colourless
_exptl_crystal_density_diffrn 1.363
_exptl_crystal_density_method 'not measured'
_exptl_crystal_description plate
_exptl_crystal_F_000 2052
_exptl_crystal_size_max 0.32
_exptl_crystal_size_mid 0.23
_exptl_crystal_size_min 0.14
_refine_diff_density_max 0.675
_refine_diff_density_min -0.815
_refine_diff_density_rms 0.111
_refine_ls_abs_structure_details 'Flack H D (1983), Acta Cryst. A39, 876-881'
_refine_ls_abs_structure_Flack -0.04(10)
_refine_ls_extinction_method none
_refine_ls_goodness_of_fit_ref 1.265
_refine_ls_hydrogen_treatment constr
_refine_ls_matrix_type full
_refine_ls_number_parameters 1104
_refine_ls_number_reflns 16823
_refine_ls_number_restraints 95
_refine_ls_restrained_S_all 1.269
_refine_ls_R_factor_all 0.1278
_refine_ls_R_factor_gt 0.1158
_refine_ls_shift/su_max 0.000
_refine_ls_shift/su_mean 0.000
_refine_ls_structure_factor_coef Fsqd
_refine_ls_weighting_details 'calc w=1/[\s^2^(Fo^2^)+(0.2000P)^2^] where P=(Fo^2^+2Fc^2^)/3'
_refine_ls_weighting_scheme calc
_refine_ls_wR_factor_gt 0.3200
_refine_ls_wR_factor_ref 0.3353
_reflns_number_gt 13105
_reflns_number_total 16823
_reflns_threshold_expression I>2\s(I)
_cod_data_source_file jo500629d_si_002.cif
_cod_data_source_block n9
_cod_depositor_comments
;
The following automatic conversions were performed:

'_symmetry_cell_setting' value 'Monoclinic' changed to 'monoclinic'
according to
/usr/data/users/saulius/crontab/automatic-downloads/rss-feeds/ACS/lib/dictionaries/cif_core.dic
dictionary named 'cif_core.dic' version 2.4.2 from 2011-04-26.

Automatic conversion script
Id: cif_fix_values 2281 2013-09-26 08:29:07Z andrius 

 Adding full bibliography for 4029427.cif.
;
_cod_original_sg_symbol_H-M P21
_cod_database_code 4029427

loop_
_symmetry_equiv_pos_as_xyz
'x, y, z'
'-x, y+1/2, -z'

loop_
_atom_site_label
_atom_site_type_symbol
_atom_site_fract_x
_atom_site_fract_y
_atom_site_fract_z
_atom_site_U_iso_or_equiv
_atom_site_adp_type
_atom_site_occupancy
_atom_site_symmetry_multiplicity
_atom_site_calc_flag
_atom_site_refinement_flags
_atom_site_disorder_assembly
_atom_site_disorder_group
C1 C 0.5715(6) 0.5037(3) 0.1725(4) 0.0657(15) Uani 1 1 d . . .
C2 C 0.6389(6) 0.5353(3) 0.1385(4) 0.0665(15) Uani 1 1 d . . .
H2 H 0.7094 0.5261 0.1575 0.080 Uiso 1 1 calc R . .
C3 C 0.6052(6) 0.5804(3) 0.0769(4) 0.0646(15) Uani 1 1 d . . .
C4 C 0.5038(6) 0.5976(4) 0.0551(5) 0.0705(16) Uani 1 1 d . . .
H4 H 0.4811 0.6312 0.0168 0.085 Uiso 1 1 calc R . .
C5 C 0.4335(6) 0.5666(4) 0.0883(5) 0.0702(16) Uani 1 1 d . . .
C6 C 0.4681(6) 0.5200(4) 0.1473(5) 0.0720(17) Uani 1 1 d . . .
H6 H 0.4214 0.4990 0.1707 0.086 Uiso 1 1 calc R . .
C11 C 0.6079(7) 0.4523(4) 0.2342(5) 0.0711(17) Uani 1 1 d . . .
H11A H 0.5611 0.4497 0.2685 0.085 Uiso 1 1 calc R . .
H11B H 0.6760 0.4643 0.2680 0.085 Uiso 1 1 calc R . .
N12 N 0.6128(5) 0.3865(3) 0.1960(4) 0.0665(13) Uani 1 1 d . . .
H12A H 0.6615 0.3882 0.1687 0.080 Uiso 1 1 calc R . .
H12B H 0.5514 0.3783 0.1598 0.080 Uiso 1 1 calc R . .
C13 C 0.6376(6) 0.3297(4) 0.2550(5) 0.0676(16) Uani 1 1 d . . .
H13 H 0.6793 0.3459 0.3077 0.081 Uiso 1 1 calc R . .
C131 C 0.5433(7) 0.2958(4) 0.2643(6) 0.0753(18) Uani 1 1 d . . .
H131 H 0.5063 0.2770 0.2117 0.090 Uiso 1 1 calc R . .
C132 C 0.5763(8) 0.2389(5) 0.3233(7) 0.087(2) Uani 1 1 d . . .
H13A H 0.6240 0.2106 0.3058 0.131 Uiso 1 1 calc R . .
H13B H 0.5166 0.2133 0.3256 0.131 Uiso 1 1 calc R . .
H13C H 0.6095 0.2565 0.3760 0.131 Uiso 1 1 calc R . .
C133 C 0.4708(8) 0.3403(5) 0.2918(8) 0.091(3) Uani 1 1 d . . .
H13D H 0.4120 0.3149 0.2964 0.137 Uiso 1 1 calc R . .
H13E H 0.4481 0.3757 0.2531 0.137 Uiso 1 1 calc R . .
H13F H 0.5056 0.3592 0.3435 0.137 Uiso 1 1 calc R . .
C14 C 0.7002(6) 0.2824(4) 0.2195(5) 0.0689(16) Uani 1 1 d . . .
O15 O 0.6640(5) 0.2588(3) 0.1531(3) 0.0765(13) Uani 1 1 d . . .
N15 N 0.7951(5) 0.2698(3) 0.2650(4) 0.0686(14) Uani 1 1 d . . .
H15 H 0.8155 0.2888 0.3118 0.082 Uiso 1 1 calc R . .
C15 C 0.8654(6) 0.2261(4) 0.2404(5) 0.0749(19) Uani 1 1 d . . .
H15A H 0.8706 0.2404 0.1870 0.090 Uiso 1 1 calc R . .
C16 C 0.9697(6) 0.2328(4) 0.2996(5) 0.0704(17) Uani 1 1 d . . .
H16 H 0.9642 0.2172 0.3524 0.085 Uiso 1 1 calc R . .
C17 C 1.0461(7) 0.1898(5) 0.2750(6) 0.082(2) Uani 1 1 d . . .
H17A H 1.1130 0.1938 0.3145 0.098 Uiso 1 1 calc R . .
H17B H 1.0537 0.2051 0.2232 0.098 Uiso 1 1 calc R . .
C18 C 1.0134(9) 0.1182(5) 0.2681(8) 0.098(3) Uani 1 1 d . . .
H18A H 1.0628 0.0918 0.2491 0.117 Uiso 1 1 calc R . .
H18B H 1.0125 0.1015 0.3210 0.117 Uiso 1 1 calc R . .
C19 C 0.9087(8) 0.1111(5) 0.2110(9) 0.102(3) Uani 1 1 d . . .
H19A H 0.8864 0.0649 0.2104 0.122 Uiso 1 1 calc R . .
H19B H 0.9117 0.1226 0.1568 0.122 Uiso 1 1 calc R . .
C20 C 0.8317(7) 0.1557(4) 0.2351(7) 0.087(2) Uani 1 1 d . . .
H20A H 0.7648 0.1517 0.1955 0.104 Uiso 1 1 calc R . .
H20B H 0.8239 0.1414 0.2871 0.104 Uiso 1 1 calc R . .
C21 C 0.6779(6) 0.6135(4) 0.0402(5) 0.0707(17) Uani 1 1 d . . .
H21A H 0.6827 0.6606 0.0546 0.085 Uiso 1 1 calc R . .
H21B H 0.7462 0.5938 0.0606 0.085 Uiso 1 1 calc R . .
N22 N 0.6438(5) 0.6067(3) -0.0473(4) 0.0688(14) Uani 1 1 d . . .
H22A H 0.5775 0.6206 -0.0649 0.083 Uiso 1 1 calc R . .
H22B H 0.6452 0.5630 -0.0601 0.083 Uiso 1 1 calc R . .
C23 C 0.7067(7) 0.6443(4) -0.0902(5) 0.0705(16) Uani 1 1 d . . .
H23 H 0.7783 0.6281 -0.0734 0.085 Uiso 1 1 calc R . .
C231 C 0.6641(8) 0.6364(4) -0.1806(5) 0.080(2) Uani 1 1 d . . .
H231 H 0.5922 0.6522 -0.1959 0.095 Uiso 1 1 calc R . .
C232 C 0.6645(11) 0.5650(5) -0.2059(6) 0.101(3) Uani 1 1 d . . .
H23A H 0.6231 0.5389 -0.1796 0.151 Uiso 1 1 calc R . .
H23B H 0.7343 0.5484 -0.1910 0.151 Uiso 1 1 calc R . .
H23C H 0.6365 0.5618 -0.2636 0.151 Uiso 1 1 calc R . .
C233 C 0.7258(9) 0.6807(6) -0.2201(7) 0.095(3) Uani 1 1 d . . .
H23D H 0.6999 0.6769 -0.2779 0.142 Uiso 1 1 calc R . .
H23E H 0.7973 0.6673 -0.2037 0.142 Uiso 1 1 calc R . .
H23F H 0.7199 0.7263 -0.2042 0.142 Uiso 1 1 calc R . .
C24 C 0.7033(6) 0.7145(3) -0.0651(5) 0.0661(15) Uani 1 1 d . . .
N25 N 0.7915(5) 0.7459(3) -0.0348(4) 0.0702(15) Uani 1 1 d . . .
H25 H 0.8485 0.7234 -0.0232 0.084 Uiso 1 1 calc R . .
O25 O 0.6185(4) 0.7419(3) -0.0722(3) 0.0725(12) Uani 1 1 d . . .
C25 C 0.7953(6) 0.8165(3) -0.0206(5) 0.0694(17) Uani 1 1 d . . .
H25A H 0.7369 0.8291 0.0004 0.083 Uiso 1 1 calc R . .
C26 C 0.8938(7) 0.8357(4) 0.0403(5) 0.0712(17) Uani 1 1 d . . .
H26 H 0.9524 0.8236 0.0194 0.085 Uiso 1 1 calc R . .
C27 C 0.8962(8) 0.9096(4) 0.0553(6) 0.081(2) Uani 1 1 d . . .
H27A H 0.8396 0.9220 0.0777 0.097 Uiso 1 1 calc R . .
H27B H 0.9608 0.9216 0.0944 0.097 Uiso 1 1 calc R . .
C28 C 0.8867(9) 0.9464(4) -0.0208(6) 0.084(2) Uani 1 1 d . . .
H28A H 0.9451 0.9358 -0.0417 0.101 Uiso 1 1 calc R . .
H28B H 0.8875 0.9942 -0.0105 0.101 Uiso 1 1 calc R . .
C29 C 0.7893(8) 0.9281(4) -0.0811(6) 0.085(2) Uani 1 1 d . . .
H29A H 0.7839 0.9521 -0.1311 0.103 Uiso 1 1 calc R . .
H29B H 0.7307 0.9405 -0.0612 0.103 Uiso 1 1 calc R . .
C30 C 0.7873(7) 0.8539(4) -0.0966(5) 0.0727(18) Uani 1 1 d . . .
H30A H 0.7233 0.8420 -0.1364 0.087 Uiso 1 1 calc R . .
H30B H 0.8446 0.8418 -0.1182 0.087 Uiso 1 1 calc R . .
C31 C 0.3244(7) 0.5845(4) 0.0607(5) 0.0745(18) Uani 1 1 d . . .
H31A H 0.2830 0.5446 0.0601 0.089 Uiso 1 1 calc R . .
H31B H 0.3097 0.6009 0.0055 0.089 Uiso 1 1 calc R . .
N32 N 0.2931(5) 0.6354(3) 0.1106(4) 0.0707(14) Uani 1 1 d . . .
H32A H 0.2988 0.6176 0.1599 0.085 Uiso 1 1 calc R . .
H32B H 0.2256 0.6447 0.0884 0.085 Uiso 1 1 calc R . .
C33 C 0.3509(6) 0.6987(4) 0.1218(5) 0.0686(16) Uani 1 1 d . . .
H33 H 0.4251 0.6884 0.1363 0.082 Uiso 1 1 calc R . .
C331 C 0.3238(6) 0.7397(4) 0.0434(5) 0.0702(16) Uani 1 1 d . . .
H331 H 0.3254 0.7094 -0.0010 0.084 Uiso 1 1 calc R . .
C332 C 0.4006(8) 0.7921(5) 0.0460(6) 0.087(2) Uani 1 1 d . . .
H33A H 0.4683 0.7724 0.0571 0.131 Uiso 1 1 calc R . .
H33B H 0.3990 0.8236 0.0879 0.131 Uiso 1 1 calc R . .
H33C H 0.3850 0.8147 -0.0053 0.131 Uiso 1 1 calc R . .
C333 C 0.2169(7) 0.7680(5) 0.0260(7) 0.089(2) Uani 1 1 d . . .
H33D H 0.1682 0.7323 0.0240 0.133 Uiso 1 1 calc R . .
H33E H 0.2004 0.7908 -0.0251 0.133 Uiso 1 1 calc R . .
H33F H 0.2134 0.7989 0.0680 0.133 Uiso 1 1 calc R . .
C34 C 0.3270(7) 0.7323(4) 0.1913(5) 0.0719(17) Uani 1 1 d . . .
O35 O 0.2484(5) 0.7153(3) 0.2106(4) 0.0783(14) Uani 1 1 d . . .
N35 N 0.3924(5) 0.7772(3) 0.2281(4) 0.0704(14) Uani 1 1 d . . .
H35 H 0.4442 0.7873 0.2096 0.085 Uiso 1 1 calc R . .
C35 C 0.3806(7) 0.8108(4) 0.2991(5) 0.0746(18) Uani 1 1 d . . .
H35A H 0.3293 0.7858 0.3187 0.089 Uiso 1 1 calc R . .
C36 C 0.4796(7) 0.8107(4) 0.3646(5) 0.0718(17) Uani 1 1 d . . .
H36 H 0.5303 0.8375 0.3465 0.086 Uiso 1 1 calc R . .
C37 C 0.4657(8) 0.8409(5) 0.4386(5) 0.080(2) Uani 1 1 d . . .
H37A H 0.5313 0.8402 0.4802 0.096 Uiso 1 1 calc R . .
H37B H 0.4164 0.8145 0.4577 0.096 Uiso 1 1 calc R . .
C38 C 0.4277(11) 0.9117(5) 0.4253(7) 0.095(3) Uani 1 1 d . . .
H38A H 0.4802 0.9395 0.4122 0.114 Uiso 1 1 calc R . .
H38B H 0.4144 0.9290 0.4743 0.114 Uiso 1 1 calc R . .
C39 C 0.3300(11) 0.9139(6) 0.3572(6) 0.102(3) Uani 1 1 d . . .
H39A H 0.2750 0.8919 0.3743 0.122 Uiso 1 1 calc R . .
H39B H 0.3100 0.9602 0.3452 0.122 Uiso 1 1 calc R . .
C40 C 0.3418(10) 0.8806(5) 0.2819(6) 0.095(3) Uani 1 1 d . . .
H40A H 0.2754 0.8800 0.2413 0.114 Uiso 1 1 calc R . .
H40B H 0.3900 0.9060 0.2604 0.114 Uiso 1 1 calc R . .
C41 C 1.0930(7) 0.4976(4) 0.4679(5) 0.0727(18) Uani 1 1 d . . .
H41A H 1.0817 0.5096 0.5196 0.087 Uiso 1 1 calc R . .
H41B H 1.1646 0.5078 0.4705 0.087 Uiso 1 1 calc R . .
N42 N 1.0753(5) 0.4250(3) 0.4543(4) 0.0678(13) Uani 1 1 d . . .
H42A H 1.1224 0.4028 0.4932 0.081 Uiso 1 1 calc R . .
H42B H 1.0121 0.4150 0.4602 0.081 Uiso 1 1 calc R . .
C43 C 1.0810(6) 0.4002(3) 0.3754(4) 0.0617(14) Uani 1 1 d . . .
H43 H 1.0268 0.4222 0.3333 0.074 Uiso 1 1 calc R . .
C431 C 1.1831(6) 0.4129(4) 0.3587(5) 0.0697(16) Uani 1 1 d . . .
H431 H 1.1924 0.4615 0.3595 0.084 Uiso 1 1 calc R . .
C432 C 1.2762(8) 0.3847(6) 0.4191(7) 0.092(3) Uani 1 1 d . . .
H43A H 1.2765 0.3992 0.4725 0.138 Uiso 1 1 calc R . .
H43B H 1.3380 0.4002 0.4068 0.138 Uiso 1 1 calc R . .
H43C H 1.2738 0.3367 0.4167 0.138 Uiso 1 1 calc R . .
C433 C 1.1861(9) 0.3904(6) 0.2792(6) 0.093(3) Uani 1 1 d . . .
H43D H 1.1274 0.4079 0.2392 0.140 Uiso 1 1 calc R . .
H43E H 1.1843 0.3423 0.2774 0.140 Uiso 1 1 calc R . .
H43F H 1.2487 0.4059 0.2683 0.140 Uiso 1 1 calc R . .
C44 C 1.0570(6) 0.3278(4) 0.3746(4) 0.0679(16) Uani 1 1 d . . .
O45 O 1.0861(5) 0.2963(3) 0.4374(3) 0.0785(14) Uani 1 1 d . . .
N45 N 1.0011(5) 0.3016(3) 0.3079(4) 0.0680(13) Uani 1 1 d . . .
H45 H 0.9818 0.3271 0.2659 0.082 Uiso 1 1 calc R . .
C51 C 1.0457(7) 0.6453(4) 0.2326(5) 0.0745(18) Uani 1 1 d . . .
H51A H 0.9955 0.6490 0.1801 0.089 Uiso 1 1 calc R . .
H51B H 1.1051 0.6206 0.2257 0.089 Uiso 1 1 calc R . .
N52 N 1.0791(5) 0.7136(3) 0.2646(4) 0.0718(15) Uani 1 1 d . . .
H52A H 1.1064 0.7107 0.3186 0.086 Uiso 1 1 calc R . .
H52B H 1.1295 0.7278 0.2430 0.086 Uiso 1 1 calc R . .
C53 C 0.9951(6) 0.7641(4) 0.2477(4) 0.0676(15) Uani 1 1 d . . .
H53 H 0.9289 0.7419 0.2440 0.081 Uiso 1 1 calc R . .
C531 C 1.0166(7) 0.8151(5) 0.3163(5) 0.0769(19) Uani 1 1 d . . .
H531 H 1.0905 0.8265 0.3305 0.092 Uiso 1 1 calc R . .
C532 C 0.9945(8) 0.7831(5) 0.3867(5) 0.085(2) Uani 1 1 d . . .
H53A H 1.0360 0.7435 0.4008 0.127 Uiso 1 1 calc R . .
H53B H 0.9224 0.7713 0.3738 0.127 Uiso 1 1 calc R . .
H53C H 1.0105 0.8137 0.4316 0.127 Uiso 1 1 calc R . .
C533 C 0.9558(11) 0.8776(5) 0.2905(6) 0.095(3) Uani 1 1 d . . .
H53D H 0.9747 0.8969 0.2452 0.142 Uiso 1 1 calc R . .
H53E H 0.9704 0.9089 0.3346 0.142 Uiso 1 1 calc R . .
H53F H 0.8831 0.8673 0.2750 0.142 Uiso 1 1 calc R . .
C54 C 0.9931(6) 0.7930(4) 0.1691(5) 0.0707(16) Uani 1 1 d . . .
N55 N 0.9032(5) 0.8002(3) 0.1158(4) 0.0685(13) Uani 1 1 d . . .
H55 H 0.8485 0.7835 0.1256 0.082 Uiso 1 1 calc R . .
O55 O 1.0761(5) 0.8136(4) 0.1560(5) 0.0923(18) Uani 1 1 d . . .
C61 C 0.7500(6) 0.5921(4) 0.3437(6) 0.0729(18) Uani 1 1 d . . .
H61A H 0.7055 0.5978 0.2891 0.087 Uiso 1 1 calc R . .
H61B H 0.7264 0.5530 0.3672 0.087 Uiso 1 1 calc R . .
N62 N 0.7438(5) 0.6522(3) 0.3928(4) 0.0663(13) Uani 1 1 d . . .
H62A H 0.7978 0.6517 0.4376 0.080 Uiso 1 1 calc R . .
H62B H 0.7501 0.6890 0.3641 0.080 Uiso 1 1 calc R . .
C63 C 0.6473(6) 0.6573(4) 0.4174(5) 0.0734(18) Uani 1 1 d . . .
H63 H 0.5929 0.6291 0.3833 0.088 Uiso 1 1 calc R . .
C631 C 0.6666(8) 0.6395(5) 0.5067(6) 0.084(2) Uani 1 1 d . . .
H631 H 0.7155 0.6722 0.5386 0.100 Uiso 1 1 calc R . .
C632 C 0.5678(10) 0.6456(7) 0.5289(7) 0.102(3) Uani 1 1 d . . .
H63A H 0.5408 0.6901 0.5171 0.154 Uiso 1 1 calc R . .
H63B H 0.5796 0.6368 0.5857 0.154 Uiso 1 1 calc R . .
H63C H 0.5187 0.6139 0.4984 0.154 Uiso 1 1 calc R . .
C633 C 0.7120(11) 0.5711(5) 0.5269(7) 0.101(3) Uani 1 1 d . . .
H63D H 0.7763 0.5681 0.5126 0.151 Uiso 1 1 calc R . .
H63E H 0.6645 0.5381 0.4972 0.151 Uiso 1 1 calc R . .
H63F H 0.7243 0.5631 0.5839 0.151 Uiso 1 1 calc R . .
C64 C 0.6177(6) 0.7295(4) 0.4086(5) 0.0686(16) Uani 1 1 d . . .
O65 O 0.6828(5) 0.7725(3) 0.4256(5) 0.0873(17) Uani 1 1 d . . .
N65 N 0.5180(5) 0.7429(3) 0.3782(4) 0.0694(14) Uani 1 1 d . . .
H65 H 0.4746 0.7102 0.3661 0.083 Uiso 1 1 calc R . .
C71 C 1.0251(6) 0.5382(3) 0.4042(4) 0.0664(16) Uani 1 1 d . . .
C72 C 1.0611(6) 0.5715(4) 0.3496(5) 0.0695(16) Uani 1 1 d . . .
H72 H 1.1316 0.5688 0.3535 0.083 Uiso 1 1 calc R . .
C73 C 0.9997(7) 0.6093(4) 0.2882(5) 0.0694(16) Uani 1 1 d . . .
C74 C 0.8952(6) 0.6138(4) 0.2861(4) 0.0670(15) Uani 1 1 d . . .
H74 H 0.8504 0.6391 0.2458 0.080 Uiso 1 1 calc R . .
C75 C 0.8589(6) 0.5823(3) 0.3413(4) 0.0631(14) Uani 1 1 d . . .
C76 C 0.9217(6) 0.5443(4) 0.4006(4) 0.0674(16) Uani 1 1 d . . .
H76 H 0.8948 0.5225 0.4384 0.081 Uiso 1 1 calc R . .
Cl1 Cl 0.85962(16) 0.42347(10) 0.15187(12) 0.0764(5) Uani 1 1 d . . .
O101 O 0.8836(7) 0.4828(4) 0.1198(7) 0.116(3) Uani 1 1 d . . .
O102 O 0.8532(6) 0.4336(4) 0.2301(4) 0.0911(17) Uani 1 1 d . . .
O103 O 0.9338(5) 0.3739(4) 0.1519(4) 0.0911(18) Uani 1 1 d . . .
O104 O 0.7608(4) 0.4007(3) 0.1054(4) 0.0760(13) Uani 1 1 d . . .
Cl2 Cl 0.36574(18) 0.56611(11) 0.31561(13) 0.0814(5) Uani 1 1 d . . .
O201 O 0.4265(8) 0.5091(4) 0.3376(6) 0.115(3) Uani 1 1 d . . .
O202 O 0.3283(8) 0.5855(7) 0.3779(5) 0.130(4) Uani 1 1 d . . .
O203 O 0.4252(5) 0.6182(3) 0.2967(5) 0.0913(18) Uani 1 1 d . . .
O204 O 0.2823(5) 0.5529(4) 0.2466(4) 0.0875(17) Uani 1 1 d . . .
Cl3 Cl 0.01038(19) 0.12247(12) 0.00992(18) 0.0957(7) Uani 1 1 d . . .
O301 O 0.0694(9) 0.1245(5) -0.0467(5) 0.117(3) Uani 1 1 d . . .
O302 O 0.0458(7) 0.0698(4) 0.0631(6) 0.111(3) Uani 1 1 d . . .
O303 O 0.0235(7) 0.1829(4) 0.0542(6) 0.111(2) Uani 1 1 d . . .
O304 O -0.0932(6) 0.1121(4) -0.0278(9) 0.155(5) Uani 1 1 d . . .
Cl4 Cl 0.66730(15) 0.75647(9) 0.20662(12) 0.0732(4) Uani 1 1 d . . .
O401 O 0.6056(5) 0.6992(3) 0.2078(5) 0.0909(18) Uani 1 1 d . . .
O402 O 0.6082(5) 0.8126(3) 0.2159(5) 0.0862(16) Uani 1 1 d . . .
O403 O 0.7566(5) 0.7518(4) 0.2731(4) 0.0883(17) Uani 1 1 d . . .
O404 O 0.6944(6) 0.7596(4) 0.1344(4) 0.0920(18) Uani 1 1 d . . .
Cl5 Cl 0.80714(17) 0.38721(10) 0.46187(12) 0.0754(4) Uani 1 1 d . . .
O501 O 0.7675(7) 0.3332(4) 0.4959(6) 0.105(2) Uani 1 1 d . . .
O502 O 0.8586(6) 0.3643(4) 0.4067(4) 0.098(2) Uani 1 1 d . . .
O503 O 0.8783(6) 0.4234(4) 0.5222(4) 0.0916(18) Uani 1 1 d . . .
O504 O 0.7253(5) 0.4284(4) 0.4220(4) 0.0903(18) Uani 1 1 d . . .
Cl6 Cl 0.3385(5) 0.5201(4) 0.7102(5) 0.109(2) Uiso 0.466(11) 1 d PD A 1
O601 O 0.2378(11) 0.5243(9) 0.6658(10) 0.117(6) Uiso 0.466(11) 1 d PD A 1
O602 O 0.3426(15) 0.5252(10) 0.7937(9) 0.127(7) Uiso 0.466(11) 1 d PD A 1
O603 O 0.3972(14) 0.5748(9) 0.6971(12) 0.124(7) Uiso 0.466(11) 1 d PD A 1
O604 O 0.3836(15) 0.4610(8) 0.6989(14) 0.133(8) Uiso 0.466(11) 1 d PD A 1
Cl6' Cl 0.3514(5) 0.5376(3) 0.6625(4) 0.108(2) Uiso 0.534(11) 1 d PD A 2
O605 O 0.2573(17) 0.5537(15) 0.6117(18) 0.26(2) Uiso 0.534(11) 1 d PD A 2
O606 O 0.353(3) 0.5544(16) 0.7421(13) 0.30(3) Uiso 0.534(11) 1 d PD A 2
O607 O 0.430(2) 0.5740(13) 0.644(2) 0.226(16) Uiso 0.534(11) 1 d PD A 2
O608 O 0.3726(16) 0.4704(7) 0.6586(15) 0.131(6) Uiso 0.534(11) 1 d PD A 2
O1W O 0.7958(5) 0.8827(3) 0.4092(4) 0.0811(14) Uani 1 1 d . . .
H1WA H 0.7619 0.8494 0.4142 0.122 Uiso 1 1 d R . .
H1WB H 0.7472 0.9082 0.3896 0.122 Uiso 1 1 d R . .
O2W O 0.1578(9) 0.9371(6) 0.1051(9) 0.157(5) Uani 1 1 d . . .
H2WA H 0.1350 0.9023 0.1192 0.236 Uiso 1 1 d R . .
H2WB H 0.1275 0.9731 0.0935 0.236 Uiso 1 1 d R . .
O3W O 0.8750(10) 0.1486(9) 0.4544(9) 0.180(7) Uani 1 1 d . . .
H3WA H 0.8333 0.1191 0.4337 0.270 Uiso 1 1 d R . .
H3WB H 0.8499 0.1646 0.4890 0.270 Uiso 1 1 d R . .
O4W O 0.5592(5) 0.1374(3) 0.1276(4) 0.0897(18) Uani 1 1 d . . .
H4WA H 0.5902 0.1734 0.1351 0.134 Uiso 1 1 d R . .
H4WB H 0.5855 0.1128 0.1661 0.134 Uiso 1 1 d R . .
O5W O 0.4486(5) 0.3691(3) 0.0749(4) 0.0837(16) Uani 1 1 d . . .
H5WA H 0.4282 0.3302 0.0742 0.126 Uiso 1 1 d R . .
H5WB H 0.4505 0.3875 0.0325 0.126 Uiso 1 1 d R . .
O6W O 0.0871(6) 0.1688(3) 0.4853(5) 0.095(2) Uani 1 1 d . . .
H6WA H 0.0870 0.2080 0.4706 0.143 Uiso 1 1 d R . .
H6WB H 0.0242 0.1626 0.4766 0.143 Uiso 1 1 d R . .
O7W O 0.6706(8) 0.4701(4) 0.9518(5) 0.106(2) Uani 1 1 d . . .
H7WA H 0.6957 0.4506 0.9949 0.159 Uiso 1 1 d R . .
H7WB H 0.7207 0.4603 0.9350 0.159 Uiso 1 1 d R . .
O8W O 0.2153(8) 0.7064(6) 0.4216(7) 0.134(4) Uani 1 1 d . . .
H8WA H 0.2456 0.6758 0.4055 0.201 Uiso 1 1 d R . .
H8WB H 0.2200 0.7425 0.4453 0.201 Uiso 1 1 d R . .
O9W O 0.5459(15) 0.9312(9) 0.0683(14) 0.221(10) Uani 1 1 d . . .
H9WA H 0.5762 0.9563 0.1052 0.332 Uiso 1 1 d R . .
H9WB H 0.4852 0.9421 0.0628 0.332 Uiso 1 1 d R . .

loop_
_atom_site_aniso_label
_atom_site_aniso_U_11
_atom_site_aniso_U_22
_atom_site_aniso_U_33
_atom_site_aniso_U_23
_atom_site_aniso_U_13
_atom_site_aniso_U_12
C1 0.082(4) 0.051(3) 0.056(4) 0.007(3) 0.005(3) 0.003(3)
C2 0.086(4) 0.054(3) 0.049(3) 0.001(3) 0.000(3) -0.001(3)
C3 0.083(4) 0.053(3) 0.050(3) 0.000(3) 0.005(3) -0.004(3)
C4 0.078(4) 0.061(4) 0.065(4) 0.001(3) 0.006(3) 0.003(3)
C5 0.078(4) 0.055(3) 0.068(4) 0.003(3) 0.003(3) -0.002(3)
C6 0.079(4) 0.054(3) 0.074(4) 0.001(3) 0.006(3) -0.002(3)
C11 0.089(4) 0.056(4) 0.056(4) 0.006(3) -0.002(3) 0.001(3)
N12 0.078(3) 0.051(3) 0.063(3) 0.001(2) 0.007(3) 0.000(2)
C13 0.071(4) 0.055(3) 0.069(4) 0.004(3) 0.006(3) 0.003(3)
C131 0.082(4) 0.060(4) 0.081(5) 0.004(3) 0.017(4) 0.001(3)
C132 0.095(6) 0.070(5) 0.097(6) 0.023(4) 0.026(5) 0.002(4)
C133 0.084(5) 0.073(5) 0.119(8) 0.002(5) 0.032(5) 0.004(4)
C14 0.076(4) 0.056(3) 0.067(4) 0.002(3) 0.006(3) 0.004(3)
O15 0.085(3) 0.071(3) 0.062(3) -0.007(2) 0.000(2) 0.000(2)
N15 0.076(3) 0.055(3) 0.067(3) -0.004(2) 0.007(3) 0.007(2)
C15 0.069(4) 0.071(4) 0.077(5) -0.014(4) 0.008(3) -0.001(3)
C16 0.076(4) 0.060(4) 0.071(4) -0.001(3) 0.012(3) 0.004(3)
C17 0.079(5) 0.072(5) 0.090(6) -0.004(4) 0.017(4) 0.005(3)
C18 0.097(6) 0.072(5) 0.116(8) -0.021(5) 0.014(5) 0.011(4)
C19 0.087(6) 0.070(5) 0.138(10) -0.026(6) 0.014(6) -0.002(4)
C20 0.084(5) 0.055(4) 0.109(7) -0.007(4) 0.004(4) 0.002(3)
C21 0.084(4) 0.058(4) 0.061(4) 0.002(3) 0.003(3) 0.000(3)
N22 0.082(4) 0.062(3) 0.056(3) 0.002(2) 0.008(3) 0.001(3)
C23 0.087(5) 0.055(4) 0.067(4) 0.002(3) 0.017(3) -0.002(3)
C231 0.101(6) 0.063(4) 0.071(5) 0.005(3) 0.018(4) -0.006(4)
C232 0.144(10) 0.073(5) 0.074(5) -0.013(4) 0.010(5) 0.005(5)
C233 0.102(7) 0.096(7) 0.083(6) 0.008(5) 0.019(5) -0.009(5)
C24 0.077(4) 0.050(3) 0.062(4) 0.006(3) 0.002(3) -0.001(3)
N25 0.076(3) 0.046(3) 0.077(4) 0.003(2) 0.001(3) -0.002(2)
O25 0.075(3) 0.064(3) 0.073(3) 0.003(2) 0.011(2) 0.003(2)
C25 0.081(4) 0.046(3) 0.070(4) -0.004(3) 0.001(3) 0.000(3)
C26 0.086(5) 0.060(4) 0.060(4) 0.002(3) 0.006(3) -0.006(3)
C27 0.099(5) 0.055(4) 0.074(5) 0.002(3) -0.001(4) -0.007(3)
C28 0.111(6) 0.059(4) 0.075(5) 0.010(4) 0.013(4) -0.009(4)
C29 0.111(6) 0.047(4) 0.089(6) 0.009(3) 0.011(5) 0.001(4)
C30 0.086(5) 0.056(4) 0.067(4) 0.005(3) 0.006(3) 0.000(3)
C31 0.083(5) 0.062(4) 0.071(4) 0.002(3) 0.009(3) 0.005(3)
N32 0.079(4) 0.060(3) 0.066(3) 0.007(3) 0.008(3) 0.001(3)
C33 0.077(4) 0.055(3) 0.067(4) 0.007(3) 0.007(3) 0.005(3)
C331 0.081(4) 0.061(4) 0.064(4) 0.006(3) 0.012(3) -0.003(3)
C332 0.089(5) 0.080(5) 0.080(5) 0.020(4) 0.001(4) -0.008(4)
C333 0.083(5) 0.080(5) 0.096(6) 0.024(5) 0.012(4) 0.013(4)
C34 0.090(5) 0.062(4) 0.060(4) 0.009(3) 0.014(3) 0.005(3)
O35 0.077(3) 0.074(3) 0.082(4) 0.008(3) 0.018(3) 0.001(2)
N35 0.076(4) 0.069(4) 0.062(3) -0.003(3) 0.012(3) -0.003(3)
C35 0.087(5) 0.064(4) 0.071(4) 0.000(3) 0.019(4) 0.016(3)
C36 0.085(4) 0.056(4) 0.070(4) -0.006(3) 0.014(3) 0.003(3)
C37 0.097(5) 0.074(5) 0.064(4) -0.003(4) 0.013(4) 0.014(4)
C38 0.133(9) 0.068(5) 0.089(6) -0.008(4) 0.038(6) 0.011(5)
C39 0.150(10) 0.080(6) 0.078(6) 0.007(4) 0.034(6) 0.043(6)
C40 0.126(8) 0.073(5) 0.086(6) 0.010(4) 0.027(5) 0.031(5)
C41 0.092(5) 0.053(3) 0.062(4) -0.004(3) 0.000(3) 0.006(3)
N42 0.081(3) 0.060(3) 0.059(3) 0.001(3) 0.011(3) 0.002(3)
C43 0.075(4) 0.057(3) 0.047(3) -0.005(2) 0.005(3) 0.000(3)
C431 0.071(4) 0.071(4) 0.063(4) 0.006(3) 0.012(3) -0.003(3)
C432 0.081(5) 0.104(7) 0.087(6) 0.016(5) 0.016(4) 0.003(5)
C433 0.097(6) 0.115(8) 0.067(5) -0.009(5) 0.022(4) -0.027(5)
C44 0.082(4) 0.062(4) 0.052(3) -0.002(3) 0.004(3) -0.004(3)
O45 0.099(4) 0.068(3) 0.057(3) 0.008(2) 0.001(2) 0.000(3)
N45 0.081(4) 0.058(3) 0.057(3) 0.001(2) 0.006(3) -0.001(3)
C51 0.092(5) 0.064(4) 0.065(4) 0.006(3) 0.017(3) 0.005(3)
N52 0.078(4) 0.065(3) 0.069(4) 0.004(3) 0.014(3) 0.004(3)
C53 0.071(4) 0.063(4) 0.063(4) 0.004(3) 0.008(3) 0.005(3)
C531 0.079(4) 0.087(5) 0.058(4) -0.005(4) 0.009(3) 0.001(4)
C532 0.101(6) 0.090(6) 0.056(4) -0.001(4) 0.010(4) 0.006(4)
C533 0.135(9) 0.068(5) 0.082(6) -0.002(4) 0.032(6) 0.006(5)
C54 0.075(4) 0.065(4) 0.069(4) 0.004(3) 0.013(3) -0.002(3)
N55 0.077(3) 0.061(3) 0.063(3) 0.002(3) 0.011(3) -0.002(2)
O55 0.080(4) 0.096(5) 0.097(5) 0.021(4) 0.017(3) -0.001(3)
C61 0.066(4) 0.057(4) 0.090(5) -0.011(3) 0.011(3) 0.002(3)
N62 0.073(3) 0.058(3) 0.063(3) -0.004(2) 0.011(3) 0.001(2)
C63 0.067(4) 0.066(4) 0.081(5) 0.001(3) 0.009(3) 0.007(3)
C631 0.089(5) 0.076(5) 0.080(5) 0.010(4) 0.012(4) 0.007(4)
C632 0.107(7) 0.129(9) 0.079(6) 0.007(6) 0.037(5) 0.008(6)
C633 0.144(10) 0.072(5) 0.087(6) 0.017(5) 0.032(6) 0.018(6)
C64 0.074(4) 0.064(4) 0.061(4) -0.007(3) 0.006(3) 0.000(3)
O65 0.078(3) 0.069(3) 0.106(5) -0.009(3) 0.010(3) -0.004(2)
N65 0.071(3) 0.055(3) 0.071(4) -0.001(2) 0.001(3) 0.005(2)
C71 0.085(4) 0.051(3) 0.051(3) -0.002(3) -0.001(3) 0.003(3)
C72 0.078(4) 0.063(4) 0.062(4) 0.002(3) 0.010(3) 0.004(3)
C73 0.083(4) 0.065(4) 0.056(4) 0.006(3) 0.012(3) 0.004(3)
C74 0.074(4) 0.062(4) 0.058(4) -0.005(3) 0.005(3) 0.006(3)
C75 0.069(4) 0.058(3) 0.057(3) -0.004(3) 0.008(3) 0.002(3)
C76 0.086(4) 0.056(3) 0.055(4) -0.003(3) 0.011(3) 0.007(3)
Cl1 0.0827(11) 0.0677(10) 0.0707(10) 0.0059(8) 0.0069(8) 0.0015(8)
O101 0.109(5) 0.073(4) 0.164(8) 0.038(5) 0.035(5) -0.013(4)
O102 0.093(4) 0.105(5) 0.069(4) -0.005(3) 0.010(3) 0.006(3)
O103 0.086(4) 0.099(5) 0.087(4) 0.014(3) 0.022(3) 0.034(3)
O104 0.070(3) 0.078(3) 0.073(3) -0.005(3) 0.005(2) -0.007(2)
Cl2 0.0875(12) 0.0757(11) 0.0743(11) 0.0044(9) 0.0106(9) -0.0003(9)
O201 0.125(6) 0.090(5) 0.125(7) 0.036(5) 0.027(5) 0.036(4)
O202 0.112(6) 0.212(12) 0.068(4) -0.016(5) 0.027(4) 0.013(6)
O203 0.089(4) 0.068(3) 0.109(5) 0.005(3) 0.014(3) -0.013(3)
O204 0.086(4) 0.092(4) 0.072(4) 0.006(3) 0.000(3) -0.013(3)
Cl3 0.0868(13) 0.0744(12) 0.1057(17) 0.0084(11) -0.0083(12) -0.0103(9)
O301 0.145(7) 0.124(7) 0.079(5) -0.006(4) 0.025(4) -0.020(6)
O302 0.112(5) 0.087(5) 0.114(6) 0.031(4) -0.005(4) -0.005(4)
O303 0.100(5) 0.079(4) 0.147(7) -0.012(4) 0.022(5) -0.012(3)
O304 0.070(4) 0.078(4) 0.260(14) 0.016(6) -0.050(6) -0.010(3)
Cl4 0.0777(10) 0.0668(10) 0.0692(10) -0.0031(8) 0.0097(7) -0.0005(7)
O401 0.083(4) 0.074(4) 0.109(5) -0.003(3) 0.014(3) -0.021(3)
O402 0.086(4) 0.065(3) 0.105(5) -0.005(3) 0.024(3) 0.014(3)
O403 0.070(3) 0.090(4) 0.089(4) -0.006(3) -0.006(3) 0.000(3)
O404 0.100(4) 0.108(5) 0.070(3) -0.009(3) 0.027(3) -0.013(4)
Cl5 0.0875(11) 0.0684(10) 0.0633(9) -0.0014(8) 0.0089(8) 0.0027(8)
O501 0.108(5) 0.084(4) 0.125(6) 0.028(4) 0.035(4) -0.009(4)
O502 0.099(5) 0.122(6) 0.077(4) -0.027(4) 0.034(3) 0.003(4)
O503 0.113(5) 0.080(4) 0.063(3) -0.005(3) -0.007(3) -0.010(3)
O504 0.078(3) 0.091(4) 0.089(4) 0.008(3) -0.001(3) 0.024(3)
O1W 0.095(4) 0.068(3) 0.072(3) 0.004(3) 0.008(3) -0.005(3)
O2W 0.127(7) 0.122(8) 0.197(12) 0.059(8) -0.002(8) -0.016(6)
O3W 0.119(8) 0.233(17) 0.164(11) 0.059(11) -0.001(7) -0.043(9)
O4W 0.093(4) 0.073(3) 0.083(4) -0.003(3) -0.009(3) -0.002(3)
O5W 0.079(3) 0.059(3) 0.098(4) 0.001(3) -0.001(3) -0.005(2)
O6W 0.097(4) 0.073(4) 0.096(5) 0.019(3) -0.006(3) -0.008(3)
O7W 0.158(7) 0.068(4) 0.083(4) 0.000(3) 0.017(4) 0.000(4)
O8W 0.103(6) 0.116(7) 0.152(9) 0.014(6) -0.016(6) 0.008(5)
O9W 0.210(16) 0.193(16) 0.29(2) -0.146(17) 0.119(16) -0.086(13)

loop_
_atom_type_symbol
_atom_type_description
_atom_type_scat_dispersion_real
_atom_type_scat_dispersion_imag
_atom_type_scat_source
C C 0.0033 0.0016 'International Tables Vol C Tables 4.2.6.8 and 6.1.1.4'
H H 0.0000 0.0000 'International Tables Vol C Tables 4.2.6.8 and 6.1.1.4'
N N 0.0061 0.0033 'International Tables Vol C Tables 4.2.6.8 and 6.1.1.4'
O O 0.0106 0.0060 'International Tables Vol C Tables 4.2.6.8 and 6.1.1.4'
Cl Cl 0.1484 0.1585 'International Tables Vol C Tables 4.2.6.8 and 6.1.1.4'

loop_
_geom_angle_atom_site_label_1
_geom_angle_atom_site_label_2
_geom_angle_atom_site_label_3
_geom_angle
C2 C1 C6 119.2(7)
C2 C1 C11 120.6(7)
C6 C1 C11 120.2(7)
C1 C2 C3 121.4(7)
C1 C2 H2 119.3
C3 C2 H2 119.3
C4 C3 C2 118.4(7)
C4 C3 C21 120.4(7)
C2 C3 C21 121.0(7)
C3 C4 C5 121.4(7)
C3 C4 H4 119.3
C5 C4 H4 119.3
C6 C5 C4 118.9(7)
C6 C5 C31 121.4(8)
C4 C5 C31 119.7(7)
C5 C6 C1 120.5(8)
C5 C6 H6 119.8
C1 C6 H6 119.8
C1 C11 N12 110.4(6)
C1 C11 H11A 109.6
N12 C11 H11A 109.6
C1 C11 H11B 109.6
N12 C11 H11B 109.6
H11A C11 H11B 108.1
C11 N12 C13 113.6(6)
C11 N12 H12A 108.8
C13 N12 H12A 108.8
C11 N12 H12B 108.8
C13 N12 H12B 108.8
H12A N12 H12B 107.7
C131 C13 N12 112.4(6)
C131 C13 C14 110.1(6)
N12 C13 C14 104.3(6)
C131 C13 H13 110.0
N12 C13 H13 110.0
C14 C13 H13 110.0
C13 C131 C133 114.3(7)
C13 C131 C132 108.3(7)
C133 C131 C132 109.6(8)
C13 C131 H131 108.1
C133 C131 H131 108.1
C132 C131 H131 108.1
C131 C132 H13A 109.5
C131 C132 H13B 109.5
H13A C132 H13B 109.5
C131 C132 H13C 109.5
H13A C132 H13C 109.5
H13B C132 H13C 109.5
C131 C133 H13D 109.5
C131 C133 H13E 109.5
H13D C133 H13E 109.5
C131 C133 H13F 109.5
H13D C133 H13F 109.5
H13E C133 H13F 109.5
O15 C14 N15 124.0(7)
O15 C14 C13 120.3(7)
N15 C14 C13 115.7(7)
C14 N15 C15 123.1(7)
C14 N15 H15 118.4
C15 N15 H15 118.4
N15 C15 C20 112.7(8)
N15 C15 C16 108.3(6)
C20 C15 C16 110.0(7)
N15 C15 H15A 108.6
C20 C15 H15A 108.6
C16 C15 H15A 108.6
N45 C16 C17 112.0(7)
N45 C16 C15 110.4(6)
C17 C16 C15 110.2(7)
N45 C16 H16 108.0
C17 C16 H16 108.0
C15 C16 H16 108.0
C16 C17 C18 111.5(8)
C16 C17 H17A 109.3
C18 C17 H17A 109.3
C16 C17 H17B 109.3
C18 C17 H17B 109.3
H17A C17 H17B 108.0
C19 C18 C17 110.5(9)
C19 C18 H18A 109.6
C17 C18 H18A 109.6
C19 C18 H18B 109.6
C17 C18 H18B 109.6
H18A C18 H18B 108.1
C18 C19 C20 111.0(9)
C18 C19 H19A 109.4
C20 C19 H19A 109.4
C18 C19 H19B 109.4
C20 C19 H19B 109.4
H19A C19 H19B 108.0
C15 C20 C19 111.2(9)
C15 C20 H20A 109.4
C19 C20 H20A 109.4
C15 C20 H20B 109.4
C19 C20 H20B 109.4
H20A C20 H20B 108.0
N22 C21 C3 110.2(6)
N22 C21 H21A 109.6
C3 C21 H21A 109.6
N22 C21 H21B 109.6
C3 C21 H21B 109.6
H21A C21 H21B 108.1
C21 N22 C23 114.0(6)
C21 N22 H22A 108.7
C23 N22 H22A 108.7
C21 N22 H22B 108.7
C23 N22 H22B 108.7
H22A N22 H22B 107.6
N22 C23 C24 105.9(6)
N22 C23 C231 110.7(7)
C24 C23 C231 111.6(6)
N22 C23 H23 109.5
C24 C23 H23 109.5
C231 C23 H23 109.5
C232 C231 C233 112.8(9)
C232 C231 C23 111.7(7)
C233 C231 C23 107.6(8)
C232 C231 H231 108.2
C233 C231 H231 108.2
C23 C231 H231 108.2
C231 C232 H23A 109.5
C231 C232 H23B 109.5
H23A C232 H23B 109.5
C231 C232 H23C 109.5
H23A C232 H23C 109.5
H23B C232 H23C 109.5
C231 C233 H23D 109.5
C231 C233 H23E 109.5
H23D C233 H23E 109.5
C231 C233 H23F 109.5
H23D C233 H23F 109.5
H23E C233 H23F 109.5
O25 C24 N25 122.1(7)
O25 C24 C23 119.5(7)
N25 C24 C23 118.3(7)
C24 N25 C25 121.6(6)
C24 N25 H25 119.2
C25 N25 H25 119.2
N25 C25 C30 110.9(7)
N25 C25 C26 110.8(6)
C30 C25 C26 109.0(7)
N25 C25 H25A 108.7
C30 C25 H25A 108.7
C26 C25 H25A 108.7
N55 C26 C25 110.2(7)
N55 C26 C27 109.6(7)
C25 C26 C27 110.3(7)
N55 C26 H26 108.9
C25 C26 H26 108.9
C27 C26 H26 108.9
C28 C27 C26 110.3(8)
C28 C27 H27A 109.6
C26 C27 H27A 109.6
C28 C27 H27B 109.6
C26 C27 H27B 109.6
H27A C27 H27B 108.1
C27 C28 C29 110.2(8)
C27 C28 H28A 109.6
C29 C28 H28A 109.6
C27 C28 H28B 109.6
C29 C28 H28B 109.6
H28A C28 H28B 108.1
C28 C29 C30 109.8(8)
C28 C29 H29A 109.7
C30 C29 H29A 109.7
C28 C29 H29B 109.7
C30 C29 H29B 109.7
H29A C29 H29B 108.2
C25 C30 C29 110.3(7)
C25 C30 H30A 109.6
C29 C30 H30A 109.6
C25 C30 H30B 109.6
C29 C30 H30B 109.6
H30A C30 H30B 108.1
C5 C31 N32 113.8(7)
C5 C31 H31A 108.8
N32 C31 H31A 108.8
C5 C31 H31B 108.8
N32 C31 H31B 108.8
H31A C31 H31B 107.7
C31 N32 C33 116.7(7)
C31 N32 H32A 108.1
C33 N32 H32A 108.1
C31 N32 H32B 108.1
C33 N32 H32B 108.1
H32A N32 H32B 107.3
N32 C33 C34 106.0(7)
N32 C33 C331 110.8(6)
C34 C33 C331 114.4(6)
N32 C33 H33 108.5
C34 C33 H33 108.5
C331 C33 H33 108.5
C332 C331 C333 111.5(8)
C332 C331 C33 111.1(7)
C333 C331 C33 111.3(7)
C332 C331 H331 107.6
C333 C331 H331 107.6
C33 C331 H331 107.6
C331 C332 H33A 109.5
C331 C332 H33B 109.5
H33A C332 H33B 109.5
C331 C332 H33C 109.5
H33A C332 H33C 109.5
H33B C332 H33C 109.5
C331 C333 H33D 109.5
C331 C333 H33E 109.5
H33D C333 H33E 109.5
C331 C333 H33F 109.5
H33D C333 H33F 109.5
H33E C333 H33F 109.5
O35 C34 N35 125.1(8)
O35 C34 C33 118.6(8)
N35 C34 C33 116.3(8)
C34 N35 C35 121.4(8)
C34 N35 H35 119.3
C35 N35 H35 119.3
N35 C35 C36 111.1(7)
N35 C35 C40 112.4(7)
C36 C35 C40 109.9(8)
N35 C35 H35A 107.7
C36 C35 H35A 107.7
C40 C35 H35A 107.7
N65 C36 C37 111.7(7)
N65 C36 C35 109.1(6)
C37 C36 C35 111.0(7)
N65 C36 H36 108.3
C37 C36 H36 108.3
C35 C36 H36 108.3
C36 C37 C38 111.9(8)
C36 C37 H37A 109.2
C38 C37 H37A 109.2
C36 C37 H37B 109.2
C38 C37 H37B 109.2
H37A C37 H37B 107.9
C37 C38 C39 109.6(9)
C37 C38 H38A 109.8
C39 C38 H38A 109.8
C37 C38 H38B 109.8
C39 C38 H38B 109.8
H38A C38 H38B 108.2
C40 C39 C38 112.6(10)
C40 C39 H39A 109.1
C38 C39 H39A 109.1
C40 C39 H39B 109.1
C38 C39 H39B 109.1
H39A C39 H39B 107.8
C35 C40 C39 110.9(8)
C35 C40 H40A 109.5
C39 C40 H40A 109.5
C35 C40 H40B 109.5
C39 C40 H40B 109.5
H40A C40 H40B 108.0
C71 C41 N42 112.6(6)
C71 C41 H41A 109.1
N42 C41 H41A 109.1
C71 C41 H41B 109.1
N42 C41 H41B 109.1
H41A C41 H41B 107.8
C43 N42 C41 115.5(6)
C43 N42 H42A 108.4
C41 N42 H42A 108.4
C43 N42 H42B 108.4
C41 N42 H42B 108.4
H42A N42 H42B 107.5
N42 C43 C44 105.9(6)
N42 C43 C431 113.7(6)
C44 C43 C431 111.8(6)
N42 C43 H43 108.4
C44 C43 H43 108.4
C431 C43 H43 108.4
C433 C431 C43 113.0(7)
C433 C431 C432 107.7(9)
C43 C431 C432 116.0(7)
C433 C431 H431 106.5
C43 C431 H431 106.5
C432 C431 H431 106.5
C431 C432 H43A 109.5
C431 C432 H43B 109.5
H43A C432 H43B 109.5
C431 C432 H43C 109.5
H43A C432 H43C 109.5
H43B C432 H43C 109.5
C431 C433 H43D 109.5
C431 C433 H43E 109.5
H43D C433 H43E 109.5
C431 C433 H43F 109.5
H43D C433 H43F 109.5
H43E C433 H43F 109.5
O45 C44 N45 123.0(7)
O45 C44 C43 118.6(6)
N45 C44 C43 118.3(6)
C44 N45 C16 123.9(7)
C44 N45 H45 118.1
C16 N45 H45 118.1
C73 C51 N52 110.3(7)
C73 C51 H51A 109.6
N52 C51 H51A 109.6
C73 C51 H51B 109.6
N52 C51 H51B 109.6
H51A C51 H51B 108.1
C53 N52 C51 114.5(6)
C53 N52 H52A 108.6
C51 N52 H52A 108.6
C53 N52 H52B 108.6
C51 N52 H52B 108.6
H52A N52 H52B 107.6
C54 C53 N52 105.8(6)
C54 C53 C531 113.7(7)
N52 C53 C531 109.3(6)
C54 C53 H53 109.3
N52 C53 H53 109.3
C531 C53 H53 109.3
C532 C531 C533 113.1(8)
C532 C531 C53 107.9(8)
C533 C531 C53 110.9(7)
C532 C531 H531 108.3
C533 C531 H531 108.3
C53 C531 H531 108.3
C531 C532 H53A 109.5
C531 C532 H53B 109.5
H53A C532 H53B 109.5
C531 C532 H53C 109.5
H53A C532 H53C 109.5
H53B C532 H53C 109.5
C531 C533 H53D 109.5
C531 C533 H53E 109.5
H53D C533 H53E 109.5
C531 C533 H53F 109.5
H53D C533 H53F 109.5
H53E C533 H53F 109.5
O55 C54 N55 122.0(8)
O55 C54 C53 119.8(7)
N55 C54 C53 118.1(7)
C54 N55 C26 121.1(7)
C54 N55 H55 119.4
C26 N55 H55 119.4
N62 C61 C75 109.2(6)
N62 C61 H61A 109.8
C75 C61 H61A 109.8
N62 C61 H61B 109.8
C75 C61 H61B 109.8
H61A C61 H61B 108.3
C63 N62 C61 114.1(6)
C63 N62 H62A 108.7
C61 N62 H62A 108.7
C63 N62 H62B 108.7
C61 N62 H62B 108.7
H62A N62 H62B 107.6
N62 C63 C64 105.6(7)
N62 C63 C631 110.5(7)
C64 C63 C631 107.0(7)
N62 C63 H63 111.2
C64 C63 H63 111.2
C631 C63 H63 111.2
C632 C631 C633 110.6(10)
C632 C631 C63 108.7(8)
C633 C631 C63 113.0(8)
C632 C631 H631 108.1
C633 C631 H631 108.1
C63 C631 H631 108.1
C631 C632 H63A 109.5
C631 C632 H63B 109.5
H63A C632 H63B 109.5
C631 C632 H63C 109.5
H63A C632 H63C 109.5
H63B C632 H63C 109.5
C631 C633 H63D 109.5
C631 C633 H63E 109.5
H63D C633 H63E 109.5
C631 C633 H63F 109.5
H63D C633 H63F 109.5
H63E C633 H63F 109.5
O65 C64 N65 122.7(8)
O65 C64 C63 120.7(7)
N65 C64 C63 116.6(7)
C64 N65 C36 122.1(7)
C64 N65 H65 119.0
C36 N65 H65 119.0
C72 C71 C76 118.3(7)
C72 C71 C41 121.8(8)
C76 C71 C41 119.9(8)
C71 C72 C73 123.6(8)
C71 C72 H72 118.2
C73 C72 H72 118.2
C72 C73 C74 116.4(7)
C72 C73 C51 120.1(8)
C74 C73 C51 123.4(7)
C75 C74 C73 120.5(7)
C75 C74 H74 119.7
C73 C74 H74 119.7
C74 C75 C76 121.5(7)
C74 C75 C61 120.6(7)
C76 C75 C61 117.7(7)
C75 C76 C71 119.6(7)
C75 C76 H76 120.2
C71 C76 H76 120.2
O101 Cl1 O102 110.1(6)
O101 Cl1 O103 111.4(5)
O102 Cl1 O103 109.5(4)
O101 Cl1 O104 109.5(5)
O102 Cl1 O104 107.2(4)
O103 Cl1 O104 109.0(4)
O202 Cl2 O201 109.6(7)
O202 Cl2 O203 109.1(7)
O201 Cl2 O203 110.0(6)
O202 Cl2 O204 109.6(6)
O201 Cl2 O204 110.2(6)
O203 Cl2 O204 108.3(4)
O304 Cl3 O302 108.4(6)
O304 Cl3 O301 111.2(8)
O302 Cl3 O301 108.6(7)
O304 Cl3 O303 110.1(6)
O302 Cl3 O303 108.9(6)
O301 Cl3 O303 109.6(6)
O404 Cl4 O402 111.0(5)
O404 Cl4 O403 110.8(5)
O402 Cl4 O403 109.9(4)
O404 Cl4 O401 110.2(5)
O402 Cl4 O401 107.1(4)
O403 Cl4 O401 107.8(4)
O502 Cl5 O504 109.3(5)
O502 Cl5 O501 110.2(6)
O504 Cl5 O501 108.9(5)
O502 Cl5 O503 107.9(5)
O504 Cl5 O503 110.2(5)
O501 Cl5 O503 110.3(5)
O601 Cl6 O604 112.7(10)
O601 Cl6 O603 112.1(9)
O604 Cl6 O603 111.2(10)
O601 Cl6 O602 108.7(9)
O604 Cl6 O602 108.0(10)
O603 Cl6 O602 103.6(9)
O605 Cl6' O608 111.6(11)
O605 Cl6' O607 110.9(12)
O608 Cl6' O607 108.4(11)
O605 Cl6' O606 109.5(11)
O608 Cl6' O606 109.4(11)
O607 Cl6' O606 107.0(11)
H1WA O1W H1WB 98.3
H2WA O2W H2WB 127.8
H3WA O3W H3WB 103.1
H4WA O4W H4WB 108.0
H5WA O5W H5WB 120.0
H6WA O6W H6WB 99.8
H7WA O7W H7WB 91.8
H8WA O8W H8WB 147.1
H9WA O9W H9WB 101.2

loop_
_geom_bond_atom_site_label_1
_geom_bond_atom_site_label_2
_geom_bond_distance
C1 C2 1.384(11)
C1 C6 1.403(11)
C1 C11 1.491(9)
C2 C3 1.398(10)
C2 H2 0.9500
C3 C4 1.382(11)
C3 C21 1.486(11)
C4 C5 1.404(12)
C4 H4 0.9500
C5 C6 1.388(11)
C5 C31 1.484(11)
C6 H6 0.9500
C11 N12 1.511(10)
C11 H11A 0.9900
C11 H11B 0.9900
N12 C13 1.528(9)
N12 H12A 0.9200
N12 H12B 0.9200
C13 C131 1.510(11)
C13 C14 1.531(11)
C13 H13 1.0000
C131 C133 1.516(13)
C131 C132 1.539(12)
C131 H131 1.0000
C132 H13A 0.9800
C132 H13B 0.9800
C132 H13C 0.9800
C133 H13D 0.9800
C133 H13E 0.9800
C133 H13F 0.9800
C14 O15 1.231(10)
C14 N15 1.352(10)
N15 C15 1.460(10)
N15 H15 0.8800
C15 C20 1.504(12)
C15 C16 1.525(11)
C15 H15A 1.0000
C16 N45 1.463(10)
C16 C17 1.516(11)
C16 H16 1.0000
C17 C18 1.522(14)
C17 H17A 0.9900
C17 H17B 0.9900
C18 C19 1.515(15)
C18 H18A 0.9900
C18 H18B 0.9900
C19 C20 1.535(14)
C19 H19A 0.9900
C19 H19B 0.9900
C20 H20A 0.9900
C20 H20B 0.9900
C21 N22 1.483(10)
C21 H21A 0.9900
C21 H21B 0.9900
N22 C23 1.499(10)
N22 H22A 0.9200
N22 H22B 0.9200
C23 C24 1.502(10)
C23 C231 1.540(12)
C23 H23 1.0000
C231 C232 1.522(13)
C231 C233 1.526(13)
C231 H231 1.0000
C232 H23A 0.9800
C232 H23B 0.9800
C232 H23C 0.9800
C233 H23D 0.9800
C233 H23E 0.9800
C233 H23F 0.9800
C24 O25 1.263(10)
C24 N25 1.343(10)
N25 C25 1.459(9)
N25 H25 0.8800
C25 C30 1.512(11)
C25 C26 1.525(10)
C25 H25A 1.0000
C26 N55 1.482(10)
C26 C27 1.529(11)
C26 H26 1.0000
C27 C28 1.504(12)
C27 H27A 0.9900
C27 H27B 0.9900
C28 C29 1.506(14)
C28 H28A 0.9900
C28 H28B 0.9900
C29 C30 1.535(11)
C29 H29A 0.9900
C29 H29B 0.9900
C30 H30A 0.9900
C30 H30B 0.9900
C31 N32 1.493(11)
C31 H31A 0.9900
C31 H31B 0.9900
N32 C33 1.498(10)
N32 H32A 0.9200
N32 H32B 0.9200
C33 C34 1.508(11)
C33 C331 1.564(10)
C33 H33 1.0000
C331 C332 1.491(12)
C331 C333 1.523(12)
C331 H331 1.0000
C332 H33A 0.9800
C332 H33B 0.9800
C332 H33C 0.9800
C333 H33D 0.9800
C333 H33E 0.9800
C333 H33F 0.9800
C34 O35 1.262(11)
C34 N35 1.320(11)
N35 C35 1.467(10)
N35 H35 0.8800
C35 C36 1.519(12)
C35 C40 1.522(11)
C35 H35A 1.0000
C36 N65 1.475(9)
C36 C37 1.494(11)
C36 H36 1.0000
C37 C38 1.531(13)
C37 H37A 0.9900
C37 H37B 0.9900
C38 C39 1.531(19)
C38 H38A 0.9900
C38 H38B 0.9900
C39 C40 1.531(14)
C39 H39A 0.9900
C39 H39B 0.9900
C40 H40A 0.9900
C40 H40B 0.9900
C41 C71 1.493(10)
C41 N42 1.509(10)
C41 H41A 0.9900
C41 H41B 0.9900
N42 C43 1.494(9)
N42 H42A 0.9200
N42 H42B 0.9200
C43 C44 1.512(10)
C43 C431 1.526(11)
C43 H43 1.0000
C431 C433 1.478(12)
C431 C432 1.529(12)
C431 H431 1.0000
C432 H43A 0.9800
C432 H43B 0.9800
C432 H43C 0.9800
C433 H43D 0.9800
C433 H43E 0.9800
C433 H43F 0.9800
C44 O45 1.241(10)
C44 N45 1.323(10)
N45 H45 0.8800
C51 C73 1.490(11)
C51 N52 1.524(11)
C51 H51A 0.9900
C51 H51B 0.9900
N52 C53 1.512(9)
N52 H52A 0.9200
N52 H52B 0.9200
C53 C54 1.491(11)
C53 C531 1.555(11)
C53 H53 1.0000
C531 C532 1.498(12)
C531 C533 1.522(14)
C531 H531 1.0000
C532 H53A 0.9800
C532 H53B 0.9800
C532 H53C 0.9800
C533 H53D 0.9800
C533 H53E 0.9800
C533 H53F 0.9800
C54 O55 1.288(11)
C54 N55 1.336(10)
N55 H55 0.8800
C61 N62 1.514(9)
C61 C75 1.516(11)
C61 H61A 0.9900
C61 H61B 0.9900
N62 C63 1.499(10)
N62 H62A 0.9200
N62 H62B 0.9200
C63 C64 1.524(11)
C63 C631 1.558(13)
C63 H63 1.0000
C631 C632 1.510(15)
C631 C633 1.530(13)
C631 H631 1.0000
C632 H63A 0.9800
C632 H63B 0.9800
C632 H63C 0.9800
C633 H63D 0.9800
C633 H63E 0.9800
C633 H63F 0.9800
C64 O65 1.227(10)
C64 N65 1.352(10)
N65 H65 0.8800
C71 C72 1.370(11)
C71 C76 1.405(12)
C72 C73 1.402(11)
C72 H72 0.9500
C73 C74 1.423(12)
C74 C75 1.363(11)
C74 H74 0.9500
C75 C76 1.391(10)
C76 H76 0.9500
Cl1 O101 1.410(7)
Cl1 O102 1.413(7)
Cl1 O103 1.433(6)
Cl1 O104 1.452(6)
Cl2 O202 1.384(8)
Cl2 O201 1.419(8)
Cl2 O203 1.431(7)
Cl2 O204 1.446(7)
Cl3 O304 1.407(7)
Cl3 O302 1.417(8)
Cl3 O301 1.439(10)
Cl3 O303 1.440(9)
Cl4 O404 1.413(7)
Cl4 O402 1.436(6)
Cl4 O403 1.444(6)
Cl4 O401 1.445(6)
Cl5 O502 1.421(6)
Cl5 O504 1.422(6)
Cl5 O501 1.428(7)
Cl5 O503 1.432(7)
Cl6 O601 1.388(14)
Cl6 O604 1.393(14)
Cl6 O603 1.430(14)
Cl6 O602 1.451(15)
Cl6' O605 1.391(16)
Cl6' O608 1.405(14)
Cl6' O607 1.424(16)
Cl6' O606 1.431(16)
O1W H1WA 0.8400
O1W H1WB 0.8400
O2W H2WA 0.8400
O2W H2WB 0.8400
O3W H3WA 0.8400
O3W H3WB 0.8400
O4W H4WA 0.8400
O4W H4WB 0.8401
O5W H5WA 0.8400
O5W H5WB 0.8400
O6W H6WA 0.8401
O6W H6WB 0.8423
O7W H7WA 0.8400
O7W H7WB 0.8400
O8W H8WA 0.8399
O8W H8WB 0.8399
O9W H9WA 0.8400
O9W H9WB 0.8400

loop_
_geom_hbond_atom_site_label_D
_geom_hbond_atom_site_label_H
_geom_hbond_atom_site_label_A
_geom_hbond_distance_DH
_geom_hbond_distance_HA
_geom_hbond_distance_DA
_geom_hbond_angle_DHA
_geom_hbond_site_symmetry_A
N12 H12A O104 0.92 1.99 2.906(9) 174.2 .
N12 H12B O5W 0.92 1.76 2.661(9) 166.8 .
N15 H15 O502 0.88 2.22 3.075(10) 162.4 .
N22 H22A O4W 0.92 1.93 2.822(10) 164.3 2_655
N22 H22B O7W 0.92 1.93 2.810(10) 160.2 1_554
N25 H25 O303 0.88 2.14 2.940(11) 151.6 2_655
N32 H32A O204 0.92 2.07 2.953(10) 160.4 .
N32 H32B O304 0.92 1.95 2.767(10) 146.9 2
N35 H35 O402 0.88 2.28 3.104(10) 156.6 .
N42 H42A O1W 0.92 1.82 2.698(9) 159.4 2_746
N42 H42B O502 0.92 2.30 3.110(11) 146.7 .
N42 H42B O503 0.92 2.38 3.228(11) 154.0 .
N45 H45 O103 0.88 2.15 3.019(9) 170.0 .
N52 H52A O8W 0.92 2.01 2.876(12) 157.4 1_655
N52 H52B O35 0.92 1.88 2.731(9) 152.7 1_655
N55 H55 O404 0.88 2.21 3.076(10) 167.6 .
N62 H62A O6W 0.92 1.81 2.709(9) 165.7 2_656
N62 H62B O403 0.92 2.07 2.960(10) 163.2 .
O1W H1WA O65 0.84 1.95 2.788(9) 179.8 .
O1W H1WB O608 0.84 2.06 2.90(2) 179.8 2_656
O2W H2WA O55 0.84 2.15 2.988(13) 179.4 1_455
O2W H2WB O302 0.84 2.26 3.098(15) 179.6 1_565
O3W H3WA O605 0.84 1.85 2.69(3) 179.4 2_646
O3W H3WB O8W 0.84 2.18 3.02(2) 179.8 2_646
O4W H4WA O15 0.84 1.99 2.834(9) 179.9 .
O4W H4WB O606 0.84 1.99 2.83(3) 179.5 2_646
O5W H5WB O9W 0.84 1.99 2.830(18) 179.7 2_645
O5W H5WA O25 0.84 1.91 2.747(8) 179.8 2_645
O6W H6WA O45 0.84 1.89 2.731(9) 179.7 1_455
O6W H6WB O3W 0.84 1.99 2.835(15) 179.2 1_455
O7W H7WA O104 0.84 2.15 2.995(10) 179.6 1_556
O7W H7WB O2W 0.84 2.03 2.869(18) 179.7 2_646
O8W H8WA O202 0.84 2.28 3.114(17) 172.0 .
O8W H8WB O501 0.84 2.10 2.940(15) 179.7 2_656
O9W H9WA O602 0.84 2.30 3.14(2) 179.4 2_656
O9W H9WB O7W 0.84 2.15 2.99(2) 179.8 2_656

loop_
_geom_torsion_atom_site_label_1
_geom_torsion_atom_site_label_2
_geom_torsion_atom_site_label_3
_geom_torsion_atom_site_label_4
_geom_torsion
C6 C1 C2 C3 -3.4(11)
C11 C1 C2 C3 175.8(7)
C1 C2 C3 C4 5.8(11)
C1 C2 C3 C21 -179.3(7)
C2 C3 C4 C5 -5.8(11)
C21 C3 C4 C5 179.3(7)
C3 C4 C5 C6 3.4(12)
C3 C4 C5 C31 -177.3(7)
C4 C5 C6 C1 -0.8(12)
C31 C5 C6 C1 180.0(7)
C2 C1 C6 C5 0.8(12)
C11 C1 C6 C5 -178.3(7)
C2 C1 C11 N12 -85.0(9)
C6 C1 C11 N12 94.1(9)
C1 C11 N12 C13 -173.3(6)
C11 N12 C13 C131 94.3(8)
C11 N12 C13 C14 -146.4(7)
N12 C13 C131 C133 -58.6(10)
C14 C13 C131 C133 -174.5(8)
N12 C13 C131 C132 178.8(7)
C14 C13 C131 C132 63.0(9)
C131 C13 C14 O15 61.5(10)
N12 C13 C14 O15 -59.3(9)
C131 C13 C14 N15 -119.2(8)
N12 C13 C14 N15 120.0(7)
O15 C14 N15 C15 -0.4(13)
C13 C14 N15 C15 -179.7(7)
C14 N15 C15 C20 -67.6(11)
C14 N15 C15 C16 170.6(7)
N15 C15 C16 N45 -54.0(9)
C20 C15 C16 N45 -177.5(8)
N15 C15 C16 C17 -178.3(7)
C20 C15 C16 C17 58.2(10)
N45 C16 C17 C18 179.0(8)
C15 C16 C17 C18 -57.7(11)
C16 C17 C18 C19 56.1(13)
C17 C18 C19 C20 -54.7(15)
N15 C15 C20 C19 -178.6(9)
C16 C15 C20 C19 -57.7(12)
C18 C19 C20 C15 56.5(14)
C4 C3 C21 N22 -56.5(9)
C2 C3 C21 N22 128.7(7)
C3 C21 N22 C23 174.1(6)
C21 N22 C23 C24 -57.0(8)
C21 N22 C23 C231 -178.1(7)
N22 C23 C231 C232 -60.6(11)
C24 C23 C231 C232 -178.3(9)
N22 C23 C231 C233 175.0(8)
C24 C23 C231 C233 57.4(10)
N22 C23 C24 O25 -53.7(9)
C231 C23 C24 O25 66.8(10)
N22 C23 C24 N25 125.7(8)
C231 C23 C24 N25 -113.8(8)
O25 C24 N25 C25 -10.4(12)
C23 C24 N25 C25 170.2(7)
C24 N25 C25 C30 -80.1(10)
C24 N25 C25 C26 158.6(8)
N25 C25 C26 N55 -58.2(9)
C30 C25 C26 N55 179.5(7)
N25 C25 C26 C27 -179.3(8)
C30 C25 C26 C27 58.3(9)
N55 C26 C27 C28 -180.0(8)
C25 C26 C27 C28 -58.5(11)
C26 C27 C28 C29 58.6(11)
C27 C28 C29 C30 -58.8(12)
N25 C25 C30 C29 178.9(7)
C26 C25 C30 C29 -58.8(10)
C28 C29 C30 C25 59.5(11)
C6 C5 C31 N32 84.3(10)
C4 C5 C31 N32 -94.9(9)
C5 C31 N32 C33 55.8(9)
C31 N32 C33 C34 -163.9(6)
C31 N32 C33 C331 71.5(8)
N32 C33 C331 C332 -163.4(8)
C34 C33 C331 C332 76.9(10)
N32 C33 C331 C333 71.7(9)
C34 C33 C331 C333 -48.0(10)
N32 C33 C34 O35 -20.1(9)
C331 C33 C34 O35 102.3(8)
N32 C33 C34 N35 158.8(7)
C331 C33 C34 N35 -78.8(9)
O35 C34 N35 C35 2.2(12)
C33 C34 N35 C35 -176.6(6)
C34 N35 C35 C36 131.6(8)
C34 N35 C35 C40 -104.7(10)
N35 C35 C36 N65 -52.7(9)
C40 C35 C36 N65 -177.8(8)
N35 C35 C36 C37 -176.2(7)
C40 C35 C36 C37 58.7(10)
N65 C36 C37 C38 179.0(9)
C35 C36 C37 C38 -59.0(12)
C36 C37 C38 C39 55.1(13)
C37 C38 C39 C40 -52.8(14)
N35 C35 C40 C39 179.8(10)
C36 C35 C40 C39 -56.0(13)
C38 C39 C40 C35 54.4(15)
C71 C41 N42 C43 53.9(10)
C41 N42 C43 C44 -177.9(6)
C41 N42 C43 C431 59.0(8)
N42 C43 C431 C433 -177.7(8)
C44 C43 C431 C433 62.4(9)
N42 C43 C431 C432 57.3(10)
C44 C43 C431 C432 -62.6(9)
N42 C43 C44 O45 -35.1(10)
C431 C43 C44 O45 89.3(9)
N42 C43 C44 N45 141.3(7)
C431 C43 C44 N45 -94.3(9)
O45 C44 N45 C16 -1.7(13)
C43 C44 N45 C16 -177.9(7)
C17 C16 N45 C44 -89.9(10)
C15 C16 N45 C44 147.0(8)
C73 C51 N52 C53 -82.4(8)
C51 N52 C53 C54 -88.6(8)
C51 N52 C53 C531 148.6(7)
C54 C53 C531 C532 168.0(7)
N52 C53 C531 C532 -74.1(8)
C54 C53 C531 C533 43.6(10)
N52 C53 C531 C533 161.5(8)
N52 C53 C54 O55 -49.9(10)
C531 C53 C54 O55 70.1(10)
N52 C53 C54 N55 134.0(7)
C531 C53 C54 N55 -106.0(8)
O55 C54 N55 C26 -3.5(13)
C53 C54 N55 C26 172.5(7)
C25 C26 N55 C54 159.8(7)
C27 C26 N55 C54 -78.6(10)
C75 C61 N62 C63 -164.9(7)
C61 N62 C63 C64 -139.7(7)
C61 N62 C63 C631 104.9(8)
N62 C63 C631 C632 179.7(9)
C64 C63 C631 C632 65.2(10)
N62 C63 C631 C633 -57.1(11)
C64 C63 C631 C633 -171.6(9)
N62 C63 C64 O65 -37.6(11)
C631 C63 C64 O65 80.1(10)
N62 C63 C64 N65 139.4(7)
C631 C63 C64 N65 -102.8(8)
O65 C64 N65 C36 -1.3(13)
C63 C64 N65 C36 -178.3(7)
C37 C36 N65 C64 -82.5(10)
C35 C36 N65 C64 154.4(7)
N42 C41 C71 C72 -108.3(9)
N42 C41 C71 C76 73.3(9)
C76 C71 C72 C73 -2.6(11)
C41 C71 C72 C73 179.0(7)
C71 C72 C73 C74 2.1(12)
C71 C72 C73 C51 178.4(7)
N52 C51 C73 C72 -89.2(9)
N52 C51 C73 C74 86.9(9)
C72 C73 C74 C75 -0.4(11)
C51 C73 C74 C75 -176.6(7)
C73 C74 C75 C76 -0.7(11)
C73 C74 C75 C61 174.4(7)
N62 C61 C75 C74 -85.9(9)
N62 C61 C75 C76 89.4(8)
C74 C75 C76 C71 0.3(11)
C61 C75 C76 C71 -175.0(6)
C72 C71 C76 C75 1.4(10)
C41 C71 C76 C75 179.8(6)
